data_4022216
loop_
_publ_author_name
'Kevin M. Gillespie'
'Christopher J. Sanders'
'Paul O'Shaughnessy'
'Ian Westmoreland'
'Christopher P. Thickitt'
'Peter Scott'

_publ_section_title
;
 Enantioselective Aziridination Using Copper Complexes
 of Biaryl Schiff Bases
;
_journal_name_full 'Journal of Organic Chemistry'
_journal_page_first 3450
_journal_page_last 3458
_journal_paper_doi 10.1021/jo025515i
_journal_volume 67
_journal_year 2002
_chemical_formula_sum 'C34 H26 B Cl8 Cu F4 N4'
_chemical_formula_weight 924.54
_chemical_name_systematic
; 
 ? 
;
_space_group_IT_number 61
_symmetry_cell_setting orthorhombic
_symmetry_space_group_name_Hall '-P 2ac 2ab'
_symmetry_space_group_name_H-M 'P b c a'
_atom_sites_solution_hydrogens geom
_atom_sites_solution_primary direct
_atom_sites_solution_secondary difmap
_audit_creation_method SHELXL-97
_cell_angle_alpha 90.00
_cell_angle_beta 90.00
_cell_angle_gamma 90.00
_cell_formula_units_Z 8
_cell_length_a 13.2095(5)
_cell_length_b 23.9347(5)
_cell_length_c 25.5398(10)
_cell_measurement_reflns_used 16689
_cell_measurement_temperature 183(2)
_cell_measurement_theta_max 22.50
_cell_measurement_theta_min 1.59
_cell_volume 8074.8(5)
_computing_structure_refinement 'SHELXL-97 (Sheldrick, 1997)'
_computing_structure_solution 'SHELXS-97 (Sheldrick, 1990)'
_diffrn_ambient_temperature 183(2)
_diffrn_measured_fraction_theta_full 0.998
_diffrn_measured_fraction_theta_max 0.998
_diffrn_radiation_monochromator graphite
_diffrn_radiation_source 'fine-focus sealed tube'
_diffrn_radiation_type MoK\a
_diffrn_radiation_wavelength 0.71073
_diffrn_reflns_av_R_equivalents 0.0537
_diffrn_reflns_av_sigmaI/netI 0.0278
_diffrn_reflns_limit_h_max 13
_diffrn_reflns_limit_h_min -14
_diffrn_reflns_limit_k_max 25
_diffrn_reflns_limit_k_min -25
_diffrn_reflns_limit_l_max 25
_diffrn_reflns_limit_l_min -27
_diffrn_reflns_number 30543
_diffrn_reflns_theta_full 22.50
_diffrn_reflns_theta_max 22.50
_diffrn_reflns_theta_min 1.59
_exptl_absorpt_coefficient_mu 1.120
_exptl_absorpt_correction_T_max 0.9280
_exptl_absorpt_correction_T_min 0.5205
_exptl_absorpt_correction_type SADABS
_exptl_crystal_colour Yellow
_exptl_crystal_density_diffrn 1.521
_exptl_crystal_density_method 'not measured'
_exptl_crystal_description Block
_exptl_crystal_F_000 3712
_exptl_crystal_size_max 0.60
_exptl_crystal_size_mid 0.30
_exptl_crystal_size_min 0.30
_refine_diff_density_max 0.877
_refine_diff_density_min -1.060
_refine_diff_density_rms 0.114
_refine_ls_extinction_method none
_refine_ls_goodness_of_fit_ref 2.131
_refine_ls_hydrogen_treatment mixed
_refine_ls_matrix_type full
_refine_ls_number_parameters 511
_refine_ls_number_reflns 5276
_refine_ls_number_restraints 0
_refine_ls_restrained_S_all 2.131
_refine_ls_R_factor_all 0.1020
_refine_ls_R_factor_gt 0.0895
_refine_ls_shift/su_max 0.162
_refine_ls_shift/su_mean 0.012
_refine_ls_structure_factor_coef Fsqd
_refine_ls_weighting_details 'calc w=1/[\s^2^(Fo^2^)+(0.1000P)^2^+0.0000P] where P=(Fo^2^+2Fc^2^)/3'
_refine_ls_weighting_scheme calc
_refine_ls_wR_factor_gt 0.2640
_refine_ls_wR_factor_ref 0.2723
_reflns_number_gt 4473
_reflns_number_total 5276
_reflns_threshold_expression >2sigma(I)
_cod_data_source_file jo025515i_s2_1.cif
_cod_data_source_block cudo_[CuL1(CH3CN)2][BF4]
_cod_depositor_comments
;
The following automatic conversions were performed:
'_symmetry_cell_setting' value 'Orthorhombic' changed to 'orthorhombic'
according to '/home/saulius/struct/CIF-dictionaries/cif_core.dic'
dictionary named 'cif_core.dic' version 2.4.1 from 2010-06-29.

Automatic conversion script
Id: cif_fix_enum 1527 2010-12-29 10:47:43Z saulius 
;
_cod_database_code 4022216

loop_
_symmetry_equiv_pos_as_xyz
'x, y, z'
'-x+1/2, -y, z+1/2'
'-x, y+1/2, -z+1/2'
'x+1/2, -y+1/2, -z'
'-x, -y, -z'
'x-1/2, y, -z-1/2'
'x, -y-1/2, z-1/2'
'-x-1/2, y-1/2, z'

loop_
_atom_site_label
_atom_site_type_symbol
_atom_site_fract_x
_atom_site_fract_y
_atom_site_fract_z
_atom_site_U_iso_or_equiv
_atom_site_adp_type
_atom_site_occupancy
_atom_site_symmetry_multiplicity
_atom_site_calc_flag
_atom_site_refinement_flags
_atom_site_disorder_assembly
_atom_site_disorder_group
Cu1 Cu 0.02682(7) 0.22061(4) 0.14733(3) 0.0419(4) Uani 1 1 d . . .
N1 N 0.1353(4) 0.2250(2) 0.0879(2) 0.0360(14) Uani 1 1 d . . .
N2 N -0.0894(4) 0.1822(2) 0.1011(2) 0.0365(14) Uani 1 1 d . . .
N3 N 0.0716(5) 0.1528(3) 0.1888(2) 0.0439(15) Uani 1 1 d . . .
N4 N -0.0131(5) 0.2868(3) 0.1858(2) 0.0446(16) Uani 1 1 d . . .
Cl1 Cl 0.3144(2) 0.09997(10) 0.08652(11) 0.0817(8) Uani 1 1 d . . .
Cl2 Cl 0.24577(18) 0.29791(10) 0.18133(8) 0.0623(7) Uani 1 1 d . . .
Cl3 Cl -0.34771(19) 0.14730(11) 0.16858(9) 0.0723(7) Uani 1 1 d . . .
Cl4 Cl -0.13610(16) 0.30932(9) 0.06984(8) 0.0582(6) Uani 1 1 d . . .
Cl11 Cl 0.2954(4) 0.43873(16) 0.1242(2) 0.153(2) Uani 1 1 d . . .
Cl12 Cl 0.0862(4) 0.40173(15) 0.11230(17) 0.1379(16) Uani 1 1 d . . .
Cl21 Cl 0.3022(5) -0.0447(2) -0.0183(2) 0.181(2) Uani 1 1 d . . .
Cl22 Cl 0.4496(5) -0.0346(3) -0.1054(6) 0.341(8) Uani 1 1 d . . .
B1 B 0.6562(9) 0.4745(5) 0.2092(5) 0.069(3) Uani 1 1 d . . .
F11 F 0.7328(13) 0.4787(11) 0.1749(8) 0.168(10) Uani 0.67(3) 1 d P A 1
F11' F 0.691(3) 0.5280(13) 0.1999(12) 0.114(15) Uani 0.33(3) 1 d P A 2
F12 F 0.6301(16) 0.5196(8) 0.2307(10) 0.148(12) Uani 0.67(3) 1 d P A 1
F12' F 0.603(4) 0.4598(15) 0.1703(15) 0.112(19) Uani 0.33(3) 1 d P A 2
F13 F 0.6847(15) 0.4322(8) 0.2439(5) 0.104(6) Uani 0.67(3) 1 d P A 1
F13' F 0.734(3) 0.4476(15) 0.2320(18) 0.121(17) Uani 0.33(3) 1 d P A 2
F14 F 0.5761(16) 0.4474(9) 0.1822(9) 0.096(6) Uani 0.67(3) 1 d P A 1
F14' F 0.586(2) 0.4848(18) 0.2542(14) 0.139(13) Uani 0.33(3) 1 d P A 2
C1 C 0.3209(6) 0.1424(4) 0.1419(3) 0.056(2) Uani 1 1 d . . .
C2 C 0.3615(7) 0.1215(5) 0.1871(4) 0.072(3) Uani 1 1 d . . .
H2A H 0.3873 0.0845 0.1883 0.086 Uiso 1 1 calc R . .
C3 C 0.3641(7) 0.1547(6) 0.2301(4) 0.074(3) Uani 1 1 d . . .
H3A H 0.3901 0.1401 0.2620 0.089 Uiso 1 1 calc R . .
C4 C 0.3302(7) 0.2086(5) 0.2289(3) 0.062(2) Uani 1 1 d . . .
H4A H 0.3362 0.2315 0.2591 0.074 Uiso 1 1 calc R . .
C5 C 0.2872(6) 0.2299(4) 0.1836(3) 0.052(2) Uani 1 1 d . . .
C6 C 0.2796(6) 0.1957(3) 0.1380(3) 0.0423(18) Uani 1 1 d . . .
C7 C 0.2287(6) 0.2130(3) 0.0895(3) 0.0377(17) Uani 1 1 d . . .
H7A H 0.2673 0.2151 0.0582 0.045 Uiso 1 1 calc R . .
C8 C 0.0932(5) 0.2382(3) 0.0369(2) 0.0337(16) Uani 1 1 d . . .
C9 C 0.1081(6) 0.2915(3) 0.0165(3) 0.0408(18) Uani 1 1 d . . .
H9A H 0.1477 0.3184 0.0348 0.049 Uiso 1 1 calc R . .
C10 C 0.0635(6) 0.3044(3) -0.0313(3) 0.0472(19) Uani 1 1 d . . .
H10A H 0.0745 0.3401 -0.0466 0.057 Uiso 1 1 calc R . .
C11 C 0.0042(6) 0.2663(4) -0.0563(3) 0.053(2) Uani 1 1 d . . .
H11A H -0.0284 0.2766 -0.0880 0.063 Uiso 1 1 calc R . .
C12 C -0.0102(6) 0.2118(3) -0.0363(3) 0.0443(19) Uani 1 1 d . . .
C13 C 0.0360(5) 0.1975(3) 0.0117(3) 0.0374(17) Uani 1 1 d . . .
C14 C -0.0754(7) 0.1696(4) -0.0653(3) 0.062(2) Uani 1 1 d . . .
H14A H -0.0984 0.1858 -0.0985 0.094 Uiso 1 1 calc R . .
H14B H -0.1343 0.1598 -0.0438 0.094 Uiso 1 1 calc R . .
H14C H -0.0356 0.1359 -0.0724 0.094 Uiso 1 1 calc R . .
C15 C 0.0236(5) 0.1408(3) 0.0354(3) 0.0387(17) Uani 1 1 d . . .
C16 C 0.0756(6) 0.0940(3) 0.0165(3) 0.0430(18) Uani 1 1 d . . .
C17 C 0.0609(6) 0.0429(3) 0.0401(3) 0.0462(19) Uani 1 1 d . . .
H17A H 0.0983 0.0117 0.0279 0.055 Uiso 1 1 calc R . .
C18 C -0.0059(7) 0.0356(3) 0.0805(3) 0.051(2) Uani 1 1 d . . .
H18A H -0.0155 -0.0004 0.0953 0.062 Uiso 1 1 calc R . .
C19 C -0.0595(6) 0.0810(3) 0.0999(3) 0.0462(19) Uani 1 1 d . . .
H19A H -0.1065 0.0763 0.1277 0.055 Uiso 1 1 calc R . .
C20 C -0.0436(5) 0.1339(3) 0.0780(3) 0.0383(18) Uani 1 1 d . . .
C21 C 0.1496(7) 0.0991(3) -0.0288(3) 0.054(2) Uani 1 1 d . . .
H21A H 0.1959 0.0671 -0.0285 0.081 Uiso 1 1 calc R . .
H21B H 0.1885 0.1337 -0.0252 0.081 Uiso 1 1 calc R . .
H21C H 0.1122 0.0997 -0.0619 0.081 Uiso 1 1 calc R . .
C22 C -0.1848(6) 0.1860(3) 0.0983(3) 0.0407(18) Uani 1 1 d . . .
H22A H -0.2211 0.1586 0.0790 0.049 Uiso 1 1 calc R . .
C23 C -0.2425(5) 0.2322(3) 0.1244(3) 0.0410(18) Uani 1 1 d . . .
C24 C -0.3194(7) 0.2170(4) 0.1588(3) 0.053(2) Uani 1 1 d . . .
C25 C -0.3743(7) 0.2592(4) 0.1857(3) 0.060(2) Uani 1 1 d . . .
H25A H -0.4265 0.2491 0.2094 0.072 Uiso 1 1 calc R . .
C26 C -0.3525(7) 0.3137(4) 0.1775(3) 0.057(2) Uani 1 1 d . . .
H26A H -0.3892 0.3415 0.1961 0.069 Uiso 1 1 calc R . .
C27 C -0.2791(7) 0.3295(4) 0.1431(3) 0.056(2) Uani 1 1 d . . .
H27A H -0.2650 0.3680 0.1375 0.067 Uiso 1 1 calc R . .
C28 C -0.2245(6) 0.2883(3) 0.1160(3) 0.0460(19) Uani 1 1 d . . .
C29 C 0.0914(6) 0.1096(4) 0.2024(3) 0.0436(18) Uani 1 1 d . . .
C30 C 0.1186(8) 0.0536(4) 0.2189(5) 0.080(3) Uani 1 1 d . . .
H30A H 0.1710 0.0388 0.1956 0.120 Uiso 1 1 calc R . .
H30B H 0.0587 0.0295 0.2173 0.120 Uiso 1 1 calc R . .
H30C H 0.1443 0.0547 0.2548 0.120 Uiso 1 1 calc R . .
C31 C -0.0377(6) 0.3281(3) 0.2053(3) 0.0450(18) Uani 1 1 d . . .
C32 C -0.0698(8) 0.3787(4) 0.2299(4) 0.076(3) Uani 1 1 d . . .
H32A H -0.1434 0.3778 0.2348 0.114 Uiso 1 1 calc R . .
H32B H -0.0517 0.4105 0.2077 0.114 Uiso 1 1 calc R . .
H32C H -0.0365 0.3824 0.2640 0.114 Uiso 1 1 calc R . .
C100 C 0.1665(13) 0.4551(5) 0.1324(6) 0.115(5) Uani 1 1 d . . .
C200 C 0.3548(18) -0.0015(11) -0.0788(10) 0.224(13) Uani 1 1 d . . .

loop_
_atom_site_aniso_label
_atom_site_aniso_U_11
_atom_site_aniso_U_22
_atom_site_aniso_U_33
_atom_site_aniso_U_23
_atom_site_aniso_U_13
_atom_site_aniso_U_12
Cu1 0.0384(6) 0.0553(7) 0.0319(6) -0.0001(4) 0.0006(4) -0.0032(4)
N1 0.040(4) 0.044(3) 0.025(3) 0.000(2) -0.003(3) -0.010(3)
N2 0.034(4) 0.045(3) 0.030(3) 0.001(3) 0.005(3) -0.001(3)
N3 0.039(4) 0.061(4) 0.031(3) 0.009(3) 0.001(3) -0.006(3)
N4 0.037(4) 0.057(4) 0.039(4) 0.004(3) -0.003(3) -0.009(3)
Cl1 0.095(2) 0.0656(15) 0.0851(18) -0.0066(12) -0.0264(15) 0.0132(14)
Cl2 0.0612(14) 0.0784(15) 0.0474(12) -0.0155(10) 0.0035(10) -0.0140(11)
Cl3 0.0701(16) 0.0903(18) 0.0564(14) -0.0053(12) 0.0182(12) -0.0248(13)
Cl4 0.0502(13) 0.0682(14) 0.0563(13) 0.0147(10) 0.0097(10) 0.0102(10)
Cl11 0.173(4) 0.096(3) 0.191(4) -0.009(3) 0.094(4) -0.002(3)
Cl12 0.199(5) 0.082(2) 0.132(3) -0.012(2) 0.045(3) -0.030(2)
Cl21 0.214(6) 0.172(5) 0.158(4) -0.015(4) -0.038(4) 0.074(4)
Cl22 0.155(6) 0.206(7) 0.66(2) -0.219(11) 0.112(9) -0.021(5)
B1 0.057(7) 0.084(9) 0.064(8) 0.009(7) -0.006(6) 0.010(6)
F11 0.137(13) 0.21(2) 0.159(15) 0.038(15) 0.075(12) -0.017(12)
F11' 0.15(3) 0.09(2) 0.11(2) 0.023(18) -0.026(19) -0.06(2)
F12 0.126(17) 0.110(17) 0.21(2) -0.098(17) -0.076(16) 0.060(14)
F12' 0.22(5) 0.038(12) 0.07(2) -0.001(15) -0.08(3) -0.031(18)
F13 0.107(13) 0.140(12) 0.066(7) 0.021(7) -0.030(8) 0.024(10)
F13' 0.08(2) 0.10(2) 0.19(4) -0.06(2) -0.05(2) 0.055(18)
F14 0.091(9) 0.089(13) 0.109(12) 0.037(8) -0.039(7) -0.027(8)
F14' 0.094(19) 0.15(3) 0.17(3) -0.01(2) 0.011(18) -0.029(19)
C1 0.035(5) 0.078(6) 0.056(5) 0.006(4) -0.011(4) -0.015(4)
C2 0.035(5) 0.100(8) 0.081(7) 0.033(6) -0.015(5) 0.003(5)
C3 0.042(5) 0.126(10) 0.054(6) 0.029(6) -0.020(4) -0.020(6)
C4 0.049(5) 0.096(7) 0.040(5) -0.001(4) -0.010(4) -0.024(5)
C5 0.039(4) 0.083(6) 0.034(4) 0.008(4) -0.001(3) -0.025(4)
C6 0.039(4) 0.050(5) 0.038(4) 0.008(3) 0.000(3) -0.008(4)
C7 0.032(4) 0.046(4) 0.036(4) 0.004(3) 0.002(3) -0.005(3)
C8 0.032(4) 0.042(4) 0.027(4) 0.002(3) 0.003(3) 0.005(3)
C9 0.040(4) 0.044(4) 0.038(4) 0.001(3) 0.008(3) -0.005(3)
C10 0.042(5) 0.062(5) 0.038(4) 0.013(4) 0.005(4) 0.002(4)
C11 0.040(5) 0.083(6) 0.035(4) 0.016(4) 0.002(4) 0.010(4)
C12 0.033(4) 0.064(5) 0.036(4) -0.001(4) -0.002(3) 0.004(4)
C13 0.031(4) 0.058(4) 0.022(4) -0.001(3) -0.001(3) -0.002(3)
C14 0.056(5) 0.087(6) 0.044(5) -0.008(4) -0.016(4) 0.002(5)
C15 0.034(4) 0.049(4) 0.033(4) 0.002(3) -0.003(3) -0.006(3)
C16 0.034(4) 0.062(5) 0.032(4) -0.007(3) -0.001(3) -0.006(4)
C17 0.051(5) 0.040(4) 0.047(5) -0.008(3) -0.007(4) -0.006(4)
C18 0.061(5) 0.040(4) 0.053(5) 0.007(4) -0.011(4) -0.011(4)
C19 0.042(4) 0.057(5) 0.039(4) 0.000(4) 0.000(3) -0.020(4)
C20 0.034(4) 0.042(4) 0.039(4) -0.008(3) -0.014(3) -0.005(3)
C21 0.059(5) 0.051(5) 0.053(5) -0.009(4) 0.010(4) 0.004(4)
C22 0.040(5) 0.052(5) 0.029(4) -0.001(3) -0.002(3) -0.008(4)
C23 0.031(4) 0.068(5) 0.024(4) 0.005(3) -0.002(3) 0.000(4)
C24 0.046(5) 0.075(6) 0.038(4) -0.005(4) -0.004(4) -0.001(4)
C25 0.053(5) 0.094(7) 0.034(4) -0.011(4) 0.008(4) 0.015(5)
C26 0.066(6) 0.067(6) 0.040(5) -0.016(4) 0.004(4) 0.023(5)
C27 0.064(6) 0.060(5) 0.044(5) 0.003(4) -0.003(4) 0.016(4)
C28 0.037(4) 0.072(6) 0.029(4) 0.003(4) -0.005(3) 0.003(4)
C29 0.035(4) 0.054(5) 0.042(4) 0.002(4) -0.004(3) -0.004(4)
C30 0.067(6) 0.054(6) 0.120(9) 0.014(5) -0.017(6) -0.011(5)
C31 0.045(5) 0.045(5) 0.045(4) 0.002(4) -0.005(4) -0.005(4)
C32 0.066(6) 0.051(5) 0.111(8) -0.009(5) 0.003(6) 0.001(5)
C100 0.152(13) 0.064(7) 0.130(11) -0.007(7) 0.021(10) 0.014(8)
C200 0.21(2) 0.22(2) 0.25(3) -0.04(2) 0.06(2) 0.14(2)

loop_
_atom_type_symbol
_atom_type_description
_atom_type_scat_dispersion_real
_atom_type_scat_dispersion_imag
_atom_type_scat_source
C C 0.0033 0.0016 'International Tables Vol C Tables 4.2.6.8 and 6.1.1.4'
H H 0.0000 0.0000 'International Tables Vol C Tables 4.2.6.8 and 6.1.1.4'
B B 0.0013 0.0007 'International Tables Vol C Tables 4.2.6.8 and 6.1.1.4'
N N 0.0061 0.0033 'International Tables Vol C Tables 4.2.6.8 and 6.1.1.4'
F F 0.0171 0.0103 'International Tables Vol C Tables 4.2.6.8 and 6.1.1.4'
Cl Cl 0.1484 0.1585 'International Tables Vol C Tables 4.2.6.8 and 6.1.1.4'
Cu Cu 0.3201 1.2651 'International Tables Vol C Tables 4.2.6.8 and 6.1.1.4'

loop_
_geom_angle_atom_site_label_1
_geom_angle_atom_site_label_2
_geom_angle_atom_site_label_3
_geom_angle
_geom_angle_publ_flag
N4 Cu1 N3 118.0(3) y
N4 Cu1 N1 120.9(2) y
N3 Cu1 N1 102.7(2) y
N4 Cu1 N2 115.8(2) y
N3 Cu1 N2 98.8(2) y
N1 Cu1 N2 96.4(2) y
C7 N1 C8 116.9(6) ?
C7 N1 Cu1 129.1(5) y
C8 N1 Cu1 113.6(4) y
C22 N2 C20 117.2(6) ?
C22 N2 Cu1 135.4(5) y
C20 N2 Cu1 105.7(4) y
C29 N3 Cu1 165.5(6) y
C31 N4 Cu1 175.1(6) y
F12 B1 F12' 115(2) ?
F12 B1 F13' 115.5(17) ?
F12' B1 F13' 129(3) ?
F12 B1 F11 115.3(18) ?
F12' B1 F11 86(3) ?
F13' B1 F11 75(2) ?
F12 B1 F11' 51.2(16) ?
F12' B1 F11' 108(2) ?
F13' B1 F11' 105(3) ?
F11 B1 F11' 64.3(18) ?
F12 B1 F13 114.7(17) ?
F12' B1 F13 116(2) ?
F13' B1 F13 34.0(19) ?
F11 B1 F13 105.4(13) ?
F11' B1 F13 133.6(17) ?
F12 B1 F14 113.5(15) ?
F12' B1 F14 23(2) ?
F13' B1 F14 124(2) ?
F11 B1 F14 106.2(16) ?
F11' B1 F14 126.2(17) ?
F13 B1 F14 100.2(15) ?
F12 B1 F14' 49.8(15) ?
F12' B1 F14' 108(3) ?
F13' B1 F14' 103(3) ?
F11 B1 F14' 163(2) ?
F11' B1 F14' 101(2) ?
F13 B1 F14' 78.4(17) ?
F14 B1 F14' 89.2(18) ?
C2 C1 C6 123.2(9) ?
C2 C1 Cl1 119.4(8) ?
C6 C1 Cl1 117.3(6) ?
C3 C2 C1 118.7(10) ?
C2 C3 C4 121.7(9) ?
C3 C4 C5 120.0(9) ?
C4 C5 C6 120.0(9) ?
C4 C5 Cl2 120.5(7) ?
C6 C5 Cl2 119.6(6) ?
C1 C6 C5 116.2(7) ?
C1 C6 C7 119.7(7) ?
C5 C6 C7 124.1(7) ?
N1 C7 C6 122.5(7) ?
C13 C8 C9 123.2(6) ?
C13 C8 N1 118.1(6) ?
C9 C8 N1 118.7(6) ?
C8 C9 C10 118.1(7) ?
C11 C10 C9 120.5(7) ?
C10 C11 C12 121.7(7) ?
C11 C12 C13 118.6(7) ?
C11 C12 C14 120.8(7) ?
C13 C12 C14 120.5(7) ?
C8 C13 C12 117.8(7) ?
C8 C13 C15 120.6(6) ?
C12 C13 C15 121.6(6) ?
C16 C15 C20 118.6(6) ?
C16 C15 C13 122.3(6) ?
C20 C15 C13 119.1(6) ?
C17 C16 C15 119.4(7) ?
C17 C16 C21 119.7(7) ?
C15 C16 C21 120.9(7) ?
C18 C17 C16 122.3(7) ?
C17 C18 C19 119.8(7) ?
C18 C19 C20 119.2(7) ?
C19 C20 C15 120.5(7) ?
C19 C20 N2 120.1(7) ?
C15 C20 N2 119.2(6) ?
N2 C22 C23 122.4(7) ?
C28 C23 C24 118.6(7) ?
C28 C23 C22 124.0(7) ?
C24 C23 C22 117.4(7) ?
C23 C24 C25 119.4(8) ?
C23 C24 Cl3 120.1(7) ?
C25 C24 Cl3 120.4(7) ?
C26 C25 C24 120.2(8) ?
C25 C26 C27 121.4(8) ?
C26 C27 C28 119.2(8) ?
C23 C28 C27 121.2(7) ?
C23 C28 Cl4 120.3(6) ?
C27 C28 Cl4 118.5(7) ?
N3 C29 C30 178.6(9) ?
N4 C31 C32 178.8(9) ?
Cl12 C100 Cl11 113.1(7) ?
Cl22 C200 Cl21 109.9(14) ?

loop_
_geom_bond_atom_site_label_1
_geom_bond_atom_site_label_2
_geom_bond_distance
_geom_bond_publ_flag
Cu1 N4 1.937(7) y
Cu1 N3 2.026(7) y
Cu1 N1 2.091(6) y
Cu1 N2 2.145(6) y
N1 C7 1.268(9) ?
N1 C8 1.451(9) ?
N2 C22 1.265(10) ?
N2 C20 1.431(9) ?
N3 C29 1.124(9) ?
N4 C31 1.155(10) ?
Cl1 C1 1.743(9) ?
Cl2 C5 1.718(10) ?
Cl3 C24 1.727(9) ?
Cl4 C28 1.733(8) ?
Cl11 C100 1.760(17) ?
Cl12 C100 1.737(16) ?
Cl21 C200 1.98(3) ?
Cl22 C200 1.630(17) ?
B1 F12 1.260(16) ?
B1 F12' 1.27(4) ?
B1 F13' 1.34(3) ?
B1 F11 1.342(18) ?
B1 F11' 1.38(3) ?
B1 F13 1.398(19) ?
B1 F14 1.42(2) ?
B1 F14' 1.50(3) ?
C1 C2 1.368(12) ?
C1 C6 1.391(12) ?
C2 C3 1.356(16) ?
C3 C4 1.366(15) ?
C4 C5 1.387(12) ?
C5 C6 1.426(12) ?
C6 C7 1.468(11) ?
C8 C13 1.390(10) ?
C8 C9 1.392(10) ?
C9 C10 1.390(11) ?
C10 C11 1.362(12) ?
C11 C12 1.414(12) ?
C12 C13 1.412(10) ?
C12 C14 1.521(12) ?
C13 C15 1.494(10) ?
C15 C16 1.400(11) ?
C15 C20 1.413(10) ?
C16 C17 1.376(11) ?
C16 C21 1.520(11) ?
C17 C18 1.369(12) ?
C18 C19 1.388(12) ?
C19 C20 1.400(11) ?
C22 C23 1.499(11) ?
C23 C28 1.383(11) ?
C23 C24 1.391(12) ?
C24 C25 1.421(12) ?
C25 C26 1.351(13) ?
C26 C27 1.362(13) ?
C27 C28 1.404(12) ?
C29 C30 1.449(13) ?
C31 C32 1.426(13) ?

loop_
_geom_torsion_atom_site_label_1
_geom_torsion_atom_site_label_2
_geom_torsion_atom_site_label_3
_geom_torsion_atom_site_label_4
_geom_torsion
_geom_torsion_publ_flag
N4 Cu1 N1 C7 99.5(7) y
N3 Cu1 N1 C7 -34.6(7) y
N2 Cu1 N1 C7 -135.2(6) y
N4 Cu1 N1 C8 -87.6(5) y
N3 Cu1 N1 C8 138.3(4) y
N2 Cu1 N1 C8 37.7(5) y
N4 Cu1 N2 C22 -14.2(8) y
N3 Cu1 N2 C22 112.8(7) y
N1 Cu1 N2 C22 -143.2(7) y
N4 Cu1 N2 C20 -178.3(4) y
N3 Cu1 N2 C20 -51.2(4) y
N1 Cu1 N2 C20 52.7(4) y
N4 Cu1 N3 C29 159(2) y
N1 Cu1 N3 C29 -66(2) y
N2 Cu1 N3 C29 33(2) y
N3 Cu1 N4 C31 176(7) y
N1 Cu1 N4 C31 48(7) y
N2 Cu1 N4 C31 -68(7) y
C6 C1 C2 C3 -1.7(13) ?
Cl1 C1 C2 C3 -178.7(7) ?
C1 C2 C3 C4 -2.0(14) ?
C2 C3 C4 C5 3.3(14) ?
C3 C4 C5 C6 -0.9(13) ?
C3 C4 C5 Cl2 -179.2(7) ?
C2 C1 C6 C5 3.8(12) ?
Cl1 C1 C6 C5 -179.1(6) ?
C2 C1 C6 C7 -174.1(8) ?
Cl1 C1 C6 C7 3.0(10) ?
C4 C5 C6 C1 -2.5(11) ?
Cl2 C5 C6 C1 175.8(6) ?
C4 C5 C6 C7 175.3(7) ?
Cl2 C5 C6 C7 -6.4(10) ?
C8 N1 C7 C6 -176.5(6) ?
Cu1 N1 C7 C6 -3.8(10) ?
C1 C6 C7 N1 116.4(9) ?
C5 C6 C7 N1 -61.3(10) ?
C7 N1 C8 C13 102.7(7) ?
Cu1 N1 C8 C13 -71.2(7) ?
C7 N1 C8 C9 -80.2(8) ?
Cu1 N1 C8 C9 106.0(6) ?
C13 C8 C9 C10 -0.1(11) ?
N1 C8 C9 C10 -177.1(6) ?
C8 C9 C10 C11 2.2(11) ?
C9 C10 C11 C12 -3.2(12) ?
C10 C11 C12 C13 1.9(12) ?
C10 C11 C12 C14 -179.0(8) ?
C9 C8 C13 C12 -1.1(10) ?
N1 C8 C13 C12 176.0(6) ?
C9 C8 C13 C15 179.4(6) ?
N1 C8 C13 C15 -3.5(9) ?
C11 C12 C13 C8 0.2(10) ?
C14 C12 C13 C8 -178.9(7) ?
C11 C12 C13 C15 179.6(7) ?
C14 C12 C13 C15 0.6(11) ?
C8 C13 C15 C16 -104.4(8) ?
C12 C13 C15 C16 76.1(9) ?
C8 C13 C15 C20 76.2(9) ?
C12 C13 C15 C20 -103.2(8) ?
C20 C15 C16 C17 -0.7(10) ?
C13 C15 C16 C17 180.0(7) ?
C20 C15 C16 C21 -179.3(6) ?
C13 C15 C16 C21 1.3(10) ?
C15 C16 C17 C18 2.3(11) ?
C21 C16 C17 C18 -179.0(7) ?
C16 C17 C18 C19 -1.6(12) ?
C17 C18 C19 C20 -0.7(11) ?
C18 C19 C20 C15 2.2(10) ?
C18 C19 C20 N2 -173.1(6) ?
C16 C15 C20 C19 -1.5(10) ?
C13 C15 C20 C19 177.8(6) ?
C16 C15 C20 N2 173.8(6) ?
C13 C15 C20 N2 -6.9(9) ?
C22 N2 C20 C19 -67.8(9) ?
Cu1 N2 C20 C19 99.7(6) ?
C22 N2 C20 C15 116.9(7) ?
Cu1 N2 C20 C15 -75.7(6) ?
C20 N2 C22 C23 175.3(6) ?
Cu1 N2 C22 C23 12.6(11) ?
N2 C22 C23 C28 55.9(10) ?
N2 C22 C23 C24 -124.6(8) ?
C28 C23 C24 C25 -2.3(11) ?
C22 C23 C24 C25 178.2(7) ?
C28 C23 C24 Cl3 177.5(6) ?
C22 C23 C24 Cl3 -2.0(10) ?
C23 C24 C25 C26 0.5(12) ?
Cl3 C24 C25 C26 -179.3(7) ?
C24 C25 C26 C27 1.0(13) ?
C25 C26 C27 C28 -0.5(13) ?
C24 C23 C28 C27 2.8(11) ?
C22 C23 C28 C27 -177.8(7) ?
C24 C23 C28 Cl4 -175.2(6) ?
C22 C23 C28 Cl4 4.3(10) ?
C26 C27 C28 C23 -1.4(12) ?
C26 C27 C28 Cl4 176.6(7) ?
Cu1 N3 C29 C30 56(41) ?
Cu1 N4 C31 C32 115(46) ?
